data_7042372
loop_
_publ_author_name
'Reuter, K.'
'Maas, R. G. M.'
'Reuter, A.'
'Kilgenstein, F.'
'Asfaha, Y.'
'von H\"anisch, C'

_publ_section_title
;
 Synthesis of heteroatomic bridged paracyclophanes.
;
_journal_issue 14
_journal_name_full 'Dalton transactions (Cambridge, England : 2003)'
_journal_page_first 4530
_journal_page_last 4541
_journal_paper_doi 10.1039/c7dt00321h
_journal_volume 46
_journal_year 2017
_chemical_formula_moiety 'C18 H33 P Si2'
_chemical_formula_sum 'C18 H33 P Si2'
_chemical_formula_weight 336.59
_chemical_name_systematic
;
 ?
;
_space_group_crystal_system triclinic
_space_group_IT_number 2
_space_group_name_Hall '-P 1'
_space_group_name_H-M_alt 'P -1'
_symmetry_space_group_name_Hall '-P 1'
_symmetry_space_group_name_H-M 'P -1'
_atom_sites_solution_hydrogens mixed
_audit_creation_date 2016-11-14
_audit_creation_method
;
Olex2 1.2
(compiled 2016.11.07 svn.r3352 for OlexSys, GUI svn.r5261)
;
_audit_update_record
;
2017-01-13 deposited with the CCDC.
2017-02-24 downloaded from the CCDC.
;
_cell_angle_alpha 103.979(4)
_cell_angle_beta 94.721(4)
_cell_angle_gamma 109.762(3)
_cell_formula_units_Z 2
_cell_length_a 9.2321(10)
_cell_length_b 9.5654(10)
_cell_length_c 12.1031(12)
_cell_measurement_reflns_used 10277
_cell_measurement_temperature 100(2)
_cell_measurement_theta_max 24.6520
_cell_measurement_theta_min 3.8694
_cell_volume 960.21(18)
_computing_molecular_graphics 'Olex2 (Dolomanov et al., 2009)'
_computing_publication_material 'Olex2 (Dolomanov et al., 2009)'
_computing_structure_refinement 'XL (Sheldrick, 2008)'
_diffrn_ambient_temperature 100(2)
_diffrn_measured_fraction_theta_full 0.999
_diffrn_measured_fraction_theta_max 0.998
_diffrn_measurement_device_type 'Bruker D8 Quest'
_diffrn_radiation_type MoK\a
_diffrn_radiation_wavelength 0.71073
_diffrn_reflns_av_R_equivalents 0.0403
_diffrn_reflns_av_unetI/netI 0.0417
_diffrn_reflns_Laue_measured_fraction_full 0.999
_diffrn_reflns_Laue_measured_fraction_max 0.998
_diffrn_reflns_limit_h_max 11
_diffrn_reflns_limit_h_min -11
_diffrn_reflns_limit_k_max 11
_diffrn_reflns_limit_k_min -11
_diffrn_reflns_limit_l_max 14
_diffrn_reflns_limit_l_min -14
_diffrn_reflns_number 10277
_diffrn_reflns_point_group_measured_fraction_full 0.999
_diffrn_reflns_point_group_measured_fraction_max 0.998
_diffrn_reflns_theta_full 25.242
_diffrn_reflns_theta_max 25.318
_diffrn_reflns_theta_min 2.362
_exptl_absorpt_coefficient_mu 0.262
_exptl_absorpt_correction_type multi-scan
_exptl_absorpt_process_details 'SADABS V2012/1 (Bruker AXS Inc.)'
_exptl_crystal_colour 'clear light colourless'
_exptl_crystal_colour_lustre clear
_exptl_crystal_colour_modifier light
_exptl_crystal_colour_primary colourless
_exptl_crystal_density_diffrn 1.164
_exptl_crystal_density_method 'not measured'
_exptl_crystal_description needle
_exptl_crystal_F_000 368
_exptl_crystal_size_max 0.202
_exptl_crystal_size_mid 0.063
_exptl_crystal_size_min 0.045
_exptl_transmission_factor_max 0.988
_exptl_transmission_factor_min 0.980
_refine_diff_density_max 0.913
_refine_diff_density_min -0.804
_refine_diff_density_rms 0.068
_refine_ls_extinction_method none
_refine_ls_goodness_of_fit_ref 1.068
_refine_ls_hydrogen_treatment mixed
_refine_ls_matrix_type full
_refine_ls_number_parameters 202
_refine_ls_number_reflns 3496
_refine_ls_number_restraints 1
_refine_ls_restrained_S_all 1.069
_refine_ls_R_factor_all 0.0569
_refine_ls_R_factor_gt 0.0437
_refine_ls_shift/su_max 0.000
_refine_ls_shift/su_mean 0.000
_refine_ls_structure_factor_coef Fsqd
_refine_ls_weighting_details 'w=1/[\s^2^(Fo^2^)+(0.0450P)^2^+1.0765P] where P=(Fo^2^+2Fc^2^)/3'
_refine_ls_weighting_scheme calc
_refine_ls_wR_factor_gt 0.1021
_refine_ls_wR_factor_ref 0.1087
_reflns_Friedel_coverage 0.000
_reflns_number_gt 2905
_reflns_number_total 3496
_reflns_threshold_expression 'I > 2\s(I)'
_cod_data_source_file c7dt00321h1.cif
_cod_data_source_block kr164p-1
_cod_depositor_comments 'Adding full bibliography for 7042367--7042376.cif.'
_cod_original_cell_volume 960.21(17)
_cod_database_code 7042372
_shelx_space_group_comment
;
The symmetry employed for this shelxl refinement is uniquely defined
by the following loop, which should always be used as a source of
symmetry information in preference to the above space-group names.
They are only intended as comments.
;
_olex2_refinement_description
;
1. Fixed Uiso
 At 1.2 times of:
  All C(H) groups
 At 1.5 times of:
  All C(H,H,H) groups
2. Restrained distances
 P1-H1A
 1.3 with sigma of 0.01
3.a Ternary CH refined with riding coordinates:
 C1(H1), C7(H7), C16(H16), C0AA(H0AA)
3.b Aromatic/amide H refined with riding coordinates:
 C5(H5), C6(H6), C14(H14), C15(H15)
3.c Idealised Me refined as rotating group:
 C2(H2A,H2B,H2C), C3(H3A,H3B,H3C), C8(H8A,H8B,H8C), C9(H9A,H9B,H9C), C17(H17A,
 H17B,H17C), C18(H18A,H18B,H18C), C2AA(H2AA,H2AB,H2AC), C1AA(H1AA,H1AB,H1AC)
;
_shelx_shelxl_version_number 2014/7
_olex2_submission_special_instructions 'No special instructions were received'

loop_
_space_group_symop_operation_xyz
'x, y, z'
'-x, -y, -z'

loop_
_atom_site_label
_atom_site_type_symbol
_atom_site_fract_x
_atom_site_fract_y
_atom_site_fract_z
_atom_site_U_iso_or_equiv
_atom_site_adp_type
_atom_site_occupancy
_atom_site_site_symmetry_order
_atom_site_calc_flag
_atom_site_refinement_flags_posn
C1 C 0.1991(3) 0.6664(3) 0.8202(2) 0.0138(5) Uani 1 1 d .
H1 H 0.2227 0.7712 0.8750 0.017 Uiso 1 1 calc R
C2 C 0.1283(3) 0.5463(3) 0.8846(2) 0.0207(6) Uani 1 1 d .
H2A H 0.0264 0.5482 0.9003 0.031 Uiso 1 1 calc GR
H2B H 0.1985 0.5715 0.9578 0.031 Uiso 1 1 calc GR
H2C H 0.1148 0.4428 0.8367 0.031 Uiso 1 1 calc GR
C3 C 0.0779(3) 0.6463(3) 0.7171(2) 0.0207(6) Uani 1 1 d .
H3A H 0.0504 0.5436 0.6620 0.031 Uiso 1 1 calc GR
H3B H 0.1220 0.7264 0.6787 0.031 Uiso 1 1 calc GR
H3C H -0.0161 0.6560 0.7446 0.031 Uiso 1 1 calc GR
C4 C 0.3513(3) 0.4878(3) 0.6492(2) 0.0116(5) Uani 1 1 d .
C5 C 0.3604(3) 0.3501(3) 0.6647(2) 0.0141(5) Uani 1 1 d .
H5 H 0.3846 0.3445 0.7409 0.017 Uiso 1 1 calc R
C6 C 0.3107(3) 0.4875(3) 0.5347(2) 0.0139(5) Uani 1 1 d .
H6 H 0.3009 0.5776 0.5206 0.017 Uiso 1 1 calc R
C7 C 0.5090(3) 0.6442(3) 0.9055(2) 0.0141(5) Uani 1 1 d .
H7 H 0.4437 0.5462 0.9211 0.017 Uiso 1 1 calc R
C8 C 0.6656(3) 0.6286(3) 0.8877(2) 0.0196(6) Uani 1 1 d .
H8A H 0.7387 0.7265 0.8806 0.029 Uiso 1 1 calc GR
H8B H 0.6496 0.5453 0.8170 0.029 Uiso 1 1 calc GR
H8C H 0.7087 0.6041 0.9541 0.029 Uiso 1 1 calc GR
C9 C 0.5309(3) 0.7750(3) 1.0150(2) 0.0225(6) Uani 1 1 d .
H9A H 0.5809 0.7560 1.0815 0.034 Uiso 1 1 calc GR
H9B H 0.4287 0.7785 1.0282 0.034 Uiso 1 1 calc GR
H9C H 0.5971 0.8742 1.0054 0.034 Uiso 1 1 calc GR
C13 C 0.2973(3) 0.2223(3) 0.4575(2) 0.0119(5) Uani 1 1 d .
C14 C 0.2848(3) 0.3592(3) 0.4420(2) 0.0141(5) Uani 1 1 d .
H14 H 0.2578 0.3637 0.3658 0.017 Uiso 1 1 calc R
C15 C 0.3348(3) 0.2217(3) 0.5714(2) 0.0148(5) Uani 1 1 d .
H15 H 0.3430 0.1309 0.5855 0.018 Uiso 1 1 calc R
C16 C 0.7324(3) 1.1179(3) 0.6161(2) 0.0132(5) Uani 1 1 d .
H16 H 0.6417 1.0808 0.5512 0.016 Uiso 1 1 calc R
C17 C 0.7139(3) 1.2523(3) 0.7059(2) 0.0178(5) Uani 1 1 d .
H17A H 0.8049 1.2991 0.7688 0.027 Uiso 1 1 calc GR
H17B H 0.6188 1.2127 0.7374 0.027 Uiso 1 1 calc GR
H17C H 0.7063 1.3305 0.6688 0.027 Uiso 1 1 calc GR
C18 C 0.8797(3) 1.1793(3) 0.5643(2) 0.0197(6) Uani 1 1 d .
H18A H 0.8658 1.2483 0.5198 0.030 Uiso 1 1 calc GR
H18B H 0.8968 1.0919 0.5132 0.030 Uiso 1 1 calc GR
H18C H 0.9705 1.2367 0.6269 0.030 Uiso 1 1 calc GR
Si1 Si 0.39059(7) 0.66123(7) 0.77683(6) 0.01055(17) Uani 1 1 d .
Si2 Si 0.71837(7) 0.94405(7) 0.66954(6) 0.01082(17) Uani 1 1 d .
P1 P 0.47979(8) 0.87996(8) 0.72157(7) 0.0238(2) Uani 1 1 d D
C0AA C 0.8857(3) 0.9810(3) 0.7886(2) 0.0141(5) Uani 1 1 d .
H0AA H 0.8688 0.8788 0.8035 0.017 Uiso 1 1 calc R
C2AA C 0.8875(3) 1.0915(3) 0.9040(2) 0.0224(6) Uani 1 1 d .
H2AA H 0.9131 1.1963 0.8961 0.034 Uiso 1 1 calc GR
H2AB H 0.9664 1.0923 0.9638 0.034 Uiso 1 1 calc GR
H2AC H 0.7843 1.0565 0.9260 0.034 Uiso 1 1 calc GR
C1AA C 1.0471(3) 1.0323(3) 0.7529(2) 0.0229(6) Uani 1 1 d .
H1AA H 1.0427 0.9634 0.6771 0.034 Uiso 1 1 calc GR
H1AB H 1.1249 1.0273 0.8105 0.034 Uiso 1 1 calc GR
H1AC H 1.0766 1.1390 0.7482 0.034 Uiso 1 1 calc GR
H1A H 0.510(4) 0.971(3) 0.8239(13) 0.044(9) Uiso 1 1 d D

loop_
_atom_site_aniso_label
_atom_site_aniso_U_11
_atom_site_aniso_U_22
_atom_site_aniso_U_33
_atom_site_aniso_U_23
_atom_site_aniso_U_13
_atom_site_aniso_U_12
C1 0.0137(12) 0.0142(12) 0.0133(13) 0.0047(10) 0.0062(10) 0.0036(9)
C2 0.0174(13) 0.0241(13) 0.0221(15) 0.0116(11) 0.0095(11) 0.0046(10)
C3 0.0159(12) 0.0238(14) 0.0234(15) 0.0094(11) 0.0054(11) 0.0064(11)
C4 0.0080(11) 0.0115(11) 0.0137(13) 0.0036(9) 0.0045(9) 0.0011(9)
C5 0.0171(12) 0.0144(12) 0.0106(13) 0.0062(10) 0.0040(10) 0.0032(10)
C6 0.0145(12) 0.0130(11) 0.0146(13) 0.0040(10) 0.0035(10) 0.0051(9)
C7 0.0151(12) 0.0136(11) 0.0118(13) 0.0053(10) 0.0029(10) 0.0020(9)
C8 0.0162(13) 0.0236(13) 0.0210(14) 0.0129(11) 0.0024(10) 0.0056(10)
C9 0.0243(14) 0.0212(13) 0.0164(14) 0.0030(11) -0.0010(11) 0.0045(11)
C13 0.0080(11) 0.0106(11) 0.0138(13) 0.0022(9) 0.0034(9) 0.0000(9)
C14 0.0144(12) 0.0158(12) 0.0112(13) 0.0047(10) 0.0027(9) 0.0038(10)
C15 0.0173(12) 0.0112(11) 0.0155(13) 0.0051(10) 0.0043(10) 0.0037(9)
C16 0.0134(12) 0.0127(11) 0.0114(12) 0.0038(9) 0.0008(9) 0.0020(9)
C17 0.0206(13) 0.0120(12) 0.0202(14) 0.0047(10) 0.0059(11) 0.0048(10)
C18 0.0233(14) 0.0156(12) 0.0217(15) 0.0097(11) 0.0093(11) 0.0048(10)
Si1 0.0109(3) 0.0094(3) 0.0093(3) 0.0022(2) 0.0030(2) 0.0014(2)
Si2 0.0111(3) 0.0093(3) 0.0096(3) 0.0019(2) 0.0030(2) 0.0010(2)
P1 0.0189(4) 0.0173(3) 0.0444(5) 0.0182(3) 0.0193(3) 0.0084(3)
C0AA 0.0144(12) 0.0118(11) 0.0132(13) 0.0039(10) 0.0017(10) 0.0013(9)
C2AA 0.0233(14) 0.0253(14) 0.0128(14) 0.0008(11) -0.0008(11) 0.0061(11)
C1AA 0.0145(13) 0.0288(14) 0.0207(15) 0.0062(12) 0.0016(11) 0.0030(11)

loop_
_atom_type_symbol
_atom_type_description
_atom_type_scat_dispersion_real
_atom_type_scat_dispersion_imag
_atom_type_scat_source
C C 0.0033 0.0016 'International Tables Vol C Tables 4.2.6.8 and 6.1.1.4'
H H 0.0000 0.0000 'International Tables Vol C Tables 4.2.6.8 and 6.1.1.4'
P P 0.1023 0.0942 'International Tables Vol C Tables 4.2.6.8 and 6.1.1.4'
Si Si 0.0817 0.0704 'International Tables Vol C Tables 4.2.6.8 and 6.1.1.4'

loop_
_geom_angle_atom_site_label_1
_geom_angle_atom_site_label_2
_geom_angle_atom_site_label_3
_geom_angle
_geom_angle_site_symmetry_1
_geom_angle_site_symmetry_3
C2 C1 H1 107.2 . .
C2 C1 Si1 112.37(16) . .
C3 C1 H1 107.2 . .
C3 C1 C2 109.9(2) . .
C3 C1 Si1 112.69(16) . .
Si1 C1 H1 107.2 . .
C1 C2 H2A 109.5 . .
C1 C2 H2B 109.5 . .
C1 C2 H2C 109.5 . .
H2A C2 H2B 109.5 . .
H2A C2 H2C 109.5 . .
H2B C2 H2C 109.5 . .
C1 C3 H3A 109.5 . .
C1 C3 H3B 109.5 . .
C1 C3 H3C 109.5 . .
H3A C3 H3B 109.5 . .
H3A C3 H3C 109.5 . .
H3B C3 H3C 109.5 . .
C5 C4 C6 116.5(2) . .
C5 C4 Si1 120.79(18) . .
C6 C4 Si1 122.67(17) . .
C4 C5 H5 119.2 . .
C15 C5 C4 121.7(2) . .
C15 C5 H5 119.2 . .
C4 C6 H6 119.2 . .
C14 C6 C4 121.6(2) . .
C14 C6 H6 119.2 . .
C8 C7 H7 105.9 . .
C8 C7 C9 110.5(2) . .
C8 C7 Si1 116.24(17) . .
C9 C7 H7 105.9 . .
C9 C7 Si1 111.50(16) . .
Si1 C7 H7 105.9 . .
C7 C8 H8A 109.5 . .
C7 C8 H8B 109.5 . .
C7 C8 H8C 109.5 . .
H8A C8 H8B 109.5 . .
H8A C8 H8C 109.5 . .
H8B C8 H8C 109.5 . .
C7 C9 H9A 109.5 . .
C7 C9 H9B 109.5 . .
C7 C9 H9C 109.5 . .
H9A C9 H9B 109.5 . .
H9A C9 H9C 109.5 . .
H9B C9 H9C 109.5 . .
C14 C13 Si2 121.37(18) . 2_666
C15 C13 C14 116.6(2) . .
C15 C13 Si2 121.85(17) . 2_666
C6 C14 C13 121.8(2) . .
C6 C14 H14 119.1 . .
C13 C14 H14 119.1 . .
C5 C15 C13 121.8(2) . .
C5 C15 H15 119.1 . .
C13 C15 H15 119.1 . .
C17 C16 H16 106.0 . .
C17 C16 C18 109.90(19) . .
C17 C16 Si2 114.21(16) . .
C18 C16 H16 106.0 . .
C18 C16 Si2 114.11(16) . .
Si2 C16 H16 106.0 . .
C16 C17 H17A 109.5 . .
C16 C17 H17B 109.5 . .
C16 C17 H17C 109.5 . .
H17A C17 H17B 109.5 . .
H17A C17 H17C 109.5 . .
H17B C17 H17C 109.5 . .
C16 C18 H18A 109.5 . .
C16 C18 H18B 109.5 . .
C16 C18 H18C 109.5 . .
H18A C18 H18B 109.5 . .
H18A C18 H18C 109.5 . .
H18B C18 H18C 109.5 . .
C1 Si1 C7 107.04(11) . .
C1 Si1 P1 101.52(8) . .
C4 Si1 C1 109.95(10) . .
C4 Si1 C7 109.48(10) . .
C4 Si1 P1 109.55(8) . .
C7 Si1 P1 118.82(8) . .
C13 Si2 C16 108.67(11) 2_666 .
C13 Si2 P1 105.60(7) 2_666 .
C13 Si2 C0AA 110.57(10) 2_666 .
C16 Si2 P1 102.37(8) . .
C16 Si2 C0AA 114.39(11) . .
C0AA Si2 P1 114.56(8) . .
Si1 P1 Si2 117.60(4) . .
Si1 P1 H1A 94.5(15) . .
Si2 P1 H1A 101.8(15) . .
Si2 C0AA H0AA 106.0 . .
C2AA C0AA Si2 114.22(17) . .
C2AA C0AA H0AA 106.0 . .
C2AA C0AA C1AA 110.5(2) . .
C1AA C0AA Si2 113.44(17) . .
C1AA C0AA H0AA 106.0 . .
C0AA C2AA H2AA 109.5 . .
C0AA C2AA H2AB 109.5 . .
C0AA C2AA H2AC 109.5 . .
H2AA C2AA H2AB 109.5 . .
H2AA C2AA H2AC 109.5 . .
H2AB C2AA H2AC 109.5 . .
C0AA C1AA H1AA 109.5 . .
C0AA C1AA H1AB 109.5 . .
C0AA C1AA H1AC 109.5 . .
H1AA C1AA H1AB 109.5 . .
H1AA C1AA H1AC 109.5 . .
H1AB C1AA H1AC 109.5 . .

loop_
_geom_bond_atom_site_label_1
_geom_bond_atom_site_label_2
_geom_bond_distance
_geom_bond_site_symmetry_2
C1 H1 1.0000 .
C1 C2 1.537(3) .
C1 C3 1.535(3) .
C1 Si1 1.898(2) .
C2 H2A 0.9800 .
C2 H2B 0.9800 .
C2 H2C 0.9800 .
C3 H3A 0.9800 .
C3 H3B 0.9800 .
C3 H3C 0.9800 .
C4 C5 1.403(3) .
C4 C6 1.404(3) .
C4 Si1 1.880(2) .
C5 H5 0.9500 .
C5 C15 1.389(3) .
C6 H6 0.9500 .
C6 C14 1.383(3) .
C7 H7 1.0000 .
C7 C8 1.530(3) .
C7 C9 1.532(3) .
C7 Si1 1.900(2) .
C8 H8A 0.9800 .
C8 H8B 0.9800 .
C8 H8C 0.9800 .
C9 H9A 0.9800 .
C9 H9B 0.9800 .
C9 H9C 0.9800 .
C13 C14 1.408(3) .
C13 C15 1.395(3) .
C13 Si2 1.882(2) 2_666
C14 H14 0.9500 .
C15 H15 0.9500 .
C16 H16 1.0000 .
C16 C17 1.538(3) .
C16 C18 1.539(3) .
C16 Si2 1.894(2) .
C17 H17A 0.9800 .
C17 H17B 0.9800 .
C17 H17C 0.9800 .
C18 H18A 0.9800 .
C18 H18B 0.9800 .
C18 H18C 0.9800 .
Si1 P1 2.2593(9) .
Si2 C13 1.882(2) 2_666
Si2 P1 2.2640(9) .
Si2 C0AA 1.899(2) .
P1 H1A 1.275(10) .
C0AA H0AA 1.0000 .
C0AA C2AA 1.529(3) .
C0AA C1AA 1.537(3) .
C2AA H2AA 0.9800 .
C2AA H2AB 0.9800 .
C2AA H2AC 0.9800 .
C1AA H1AA 0.9800 .
C1AA H1AB 0.9800 .
C1AA H1AC 0.9800 .

loop_
_geom_torsion_atom_site_label_1
_geom_torsion_atom_site_label_2
_geom_torsion_atom_site_label_3
_geom_torsion_atom_site_label_4
_geom_torsion
_geom_torsion_site_symmetry_1
_geom_torsion_site_symmetry_4
C2 C1 Si1 C4 75.5(2) . .
C2 C1 Si1 C7 -43.4(2) . .
C2 C1 Si1 P1 -168.61(16) . .
C3 C1 Si1 C4 -49.34(19) . .
C3 C1 Si1 C7 -168.18(16) . .
C3 C1 Si1 P1 66.58(17) . .
C4 C5 C15 C13 -0.6(4) . .
C4 C6 C14 C13 0.1(4) . .
C5 C4 C6 C14 -1.5(3) . .
C5 C4 Si1 C1 -96.7(2) . .
C5 C4 Si1 C7 20.6(2) . .
C5 C4 Si1 P1 152.56(17) . .
C6 C4 C5 C15 1.7(3) . .
C6 C4 Si1 C1 82.9(2) . .
C6 C4 Si1 C7 -159.80(18) . .
C6 C4 Si1 P1 -27.9(2) . .
C8 C7 Si1 C1 176.60(17) . .
C8 C7 Si1 C4 57.47(19) . .
C8 C7 Si1 P1 -69.38(19) . .
C9 C7 Si1 C1 -55.46(19) . .
C9 C7 Si1 C4 -174.60(16) . .
C9 C7 Si1 P1 58.56(18) . .
C13 Si2 C0AA C2AA -168.42(17) 2_666 .
C13 Si2 C0AA C1AA 63.77(19) 2_666 .
C14 C13 C15 C5 -0.8(3) . .
C15 C13 C14 C6 1.0(3) . .
C16 Si2 C0AA C2AA 68.5(2) . .
C16 Si2 C0AA C1AA -59.3(2) . .
C17 C16 Si2 C13 168.81(16) . 2_666
C17 C16 Si2 P1 57.42(18) . .
C17 C16 Si2 C0AA -67.11(19) . .
C18 C16 Si2 C13 -63.6(2) . 2_666
C18 C16 Si2 P1 -174.99(16) . .
C18 C16 Si2 C0AA 60.5(2) . .
Si1 C4 C5 C15 -178.70(18) . .
Si1 C4 C6 C14 178.94(18) . .
Si2 C13 C14 C6 -173.80(17) 2_666 .
Si2 C13 C15 C5 174.00(18) 2_666 .
P1 Si2 C0AA C2AA -49.26(19) . .
P1 Si2 C0AA C1AA -177.06(15) . .
